data_1507589
loop_
_publ_author_name
'Wong, Hok-Lai'
'Wong, Wing-Tak'
'Yam, Vivian Wing-Wah'

_publ_section_title
;
 Photochromic Thienylpyridine-Bis(alkynyl)borane Complexes: Toward Readily
 Tunable Fluorescence Dyes and Photoswitchable Materials.
;
_journal_issue 7
_journal_name_full 'Organic letters'
_journal_page_first 1862
_journal_page_last 1865
_journal_paper_doi 10.1021/ol3004595
_journal_volume 14
_journal_year 2012
_chemical_formula_moiety 'C38 H30 B N S3, C H2 Cl2'
_chemical_formula_sum 'C39 H32 B Cl2 N S3'
_chemical_formula_weight 692.55
_space_group_IT_number 2
_symmetry_cell_setting triclinic
_symmetry_Int_Tables_number 2
_symmetry_space_group_name_Hall '-P 1'
_symmetry_space_group_name_H-M 'P -1'
_atom_sites_solution_hydrogens geom
_atom_sites_solution_primary direct
_atom_sites_solution_secondary difmap
_audit_creation_method SHELXL-97
_cell_angle_alpha 71.669(2)
_cell_angle_beta 70.920(3)
_cell_angle_gamma 69.477(2)
_cell_formula_units_Z 2
_cell_length_a 11.8322(5)
_cell_length_b 13.0547(6)
_cell_length_c 14.3274(7)
_cell_measurement_reflns_used 37022
_cell_measurement_temperature 296(2)
_cell_measurement_theta_max 25.03
_cell_measurement_theta_min 1.54
_cell_volume 1908.15(16)
_computing_cell_refinement 'SAINT v7.68A (Bruker AXS Inc, 2007)'
_computing_data_collection 'APEX (Bruker AXS Inc, 2007)'
_computing_data_reduction 'CrystalStructure (Rigaku/MSC and Rigaku Corporation, 2006)'
_computing_molecular_graphics 'MERCURY (Macrae et al., 2008)'
_computing_publication_material 'SHELXL97 (Sheldrick, 2008)'
_computing_structure_refinement 'SHELXL-97 (Sheldrick, 2008)'
_computing_structure_solution 'SHELXS-97 (Sheldrick, 2008)'
_diffrn_ambient_temperature 296(2)
_diffrn_measured_fraction_theta_full 0.978
_diffrn_measured_fraction_theta_max 0.978
_diffrn_measurement_device_type 'Bruker Apex CCD'
_diffrn_measurement_method \w
_diffrn_radiation_monochromator graphite
_diffrn_radiation_source 'fine-focus sealed tube'
_diffrn_radiation_type MoK\a
_diffrn_radiation_wavelength 0.71073
_diffrn_reflns_av_R_equivalents 0.0724
_diffrn_reflns_av_sigmaI/netI 0.0571
_diffrn_reflns_limit_h_max 14
_diffrn_reflns_limit_h_min -14
_diffrn_reflns_limit_k_max 15
_diffrn_reflns_limit_k_min -15
_diffrn_reflns_limit_l_max 17
_diffrn_reflns_limit_l_min -17
_diffrn_reflns_number 37022
_diffrn_reflns_theta_full 25.03
_diffrn_reflns_theta_max 25.03
_diffrn_reflns_theta_min 1.54
_diffrn_standards_number 0
_exptl_absorpt_coefficient_mu 0.361
_exptl_absorpt_correction_T_max 0.8994
_exptl_absorpt_correction_T_min 0.8233
_exptl_absorpt_correction_type multi-scan
_exptl_absorpt_process_details 'SADABS (Sheldrick, 2008)'
_exptl_crystal_colour colourless
_exptl_crystal_density_diffrn 1.205
_exptl_crystal_density_method 'not measured'
_exptl_crystal_description block
_exptl_crystal_F_000 720
_exptl_crystal_size_max 0.56
_exptl_crystal_size_mid 0.32
_exptl_crystal_size_min 0.30
_refine_diff_density_max 1.430
_refine_diff_density_min -0.499
_refine_diff_density_rms 0.103
_refine_ls_extinction_method none
_refine_ls_goodness_of_fit_ref 1.026
_refine_ls_hydrogen_treatment constr
_refine_ls_matrix_type full
_refine_ls_number_parameters 448
_refine_ls_number_reflns 6599
_refine_ls_number_restraints 36
_refine_ls_restrained_S_all 1.051
_refine_ls_R_factor_all 0.1420
_refine_ls_R_factor_gt 0.0971
_refine_ls_shift/su_max 0.022
_refine_ls_shift/su_mean 0.001
_refine_ls_structure_factor_coef Fsqd
_refine_ls_weighting_details 'calc w=1/[\s^2^(Fo^2^)+(0.1756P)^2^+3.6057P] where P=(Fo^2^+2Fc^2^)/3'
_refine_ls_weighting_scheme calc
_refine_ls_wR_factor_gt 0.2764
_refine_ls_wR_factor_ref 0.3118
_reflns_number_gt 4164
_reflns_number_total 6599
_reflns_threshold_expression I>2\s(I)
_cod_data_source_file ol3004595_si_003.cif
_cod_data_source_block YAM-MetpbCPh-shelxl
_cod_original_cell_volume 1908.15(15)
_cod_database_code 1507589

loop_
_symmetry_equiv_pos_as_xyz
'x, y, z'
'-x, -y, -z'

loop_
_atom_site_label
_atom_site_type_symbol
_atom_site_fract_x
_atom_site_fract_y
_atom_site_fract_z
_atom_site_U_iso_or_equiv
_atom_site_adp_type
_atom_site_occupancy
_atom_site_symmetry_multiplicity
_atom_site_calc_flag
_atom_site_refinement_flags
_atom_site_disorder_assembly
_atom_site_disorder_group
Cl1 Cl 0.2272(4) 0.5873(5) 0.0616(4) 0.112(2) Uani 0.525(5) 1 d PD A 1
C39 C 0.1519(12) 0.7133(13) 0.0936(19) 0.150(9) Uani 0.525(5) 1 d PDU A 1
H39A H 0.0828 0.7070 0.1525 0.180 Uiso 0.525(5) 1 calc PR A 1
H39B H 0.1208 0.7691 0.0379 0.180 Uiso 0.525(5) 1 calc PR A 1
Cl2 Cl 0.2650(7) 0.7478(6) 0.1198(5) 0.149(3) Uani 0.525(5) 1 d PD A 1
Cl1B Cl 0.1133(7) 0.7553(6) -0.0972(7) 0.155(3) Uani 0.475(5) 1 d PD A 2
C39B C 0.0966(15) 0.7342(11) 0.0257(9) 0.082(5) Uani 0.475(5) 1 d PDU A 2
H39C H 0.1647 0.6719 0.0460 0.098 Uiso 0.475(5) 1 calc PR A 2
H39D H 0.0197 0.7141 0.0620 0.098 Uiso 0.475(5) 1 calc PR A 2
Cl2B Cl 0.0943(9) 0.8484(7) 0.0577(6) 0.166(4) Uani 0.475(5) 1 d PD A 2
S1 S 0.86543(13) 0.56437(12) 0.07918(10) 0.0438(4) Uani 1 1 d . . .
S2 S 0.59322(16) 0.92048(14) -0.10153(13) 0.0608(5) Uani 1 1 d . . .
S3 S 0.50562(17) 0.93480(15) 0.33626(14) 0.0695(6) Uani 1 1 d . . .
N1 N 1.0071(4) 0.4645(3) 0.3192(3) 0.0380(10) Uani 1 1 d . . .
C1 C 1.0844(5) 0.3931(4) 0.3764(4) 0.0439(13) Uani 1 1 d . . .
H1 H 1.0849 0.4112 0.4340 0.053 Uiso 1 1 calc R . .
C2 C 1.1638(6) 0.2931(5) 0.3523(5) 0.0489(14) Uani 1 1 d . . .
C3 C 1.1588(6) 0.2706(5) 0.2656(5) 0.0511(15) Uani 1 1 d . . .
H3 H 1.2100 0.2037 0.2475 0.061 Uiso 1 1 calc R . .
C4 C 1.0815(6) 0.3431(5) 0.2062(4) 0.0484(14) Uani 1 1 d . . .
H4 H 1.0803 0.3259 0.1484 0.058 Uiso 1 1 calc R . .
C5 C 1.0046(5) 0.4429(4) 0.2326(4) 0.0378(12) Uani 1 1 d . . .
C6 C 0.9184(5) 0.5373(4) 0.1848(4) 0.0386(12) Uani 1 1 d . . .
C7 C 0.8615(5) 0.6212(4) 0.2374(4) 0.0398(12) Uani 1 1 d . . .
C8 C 0.7705(5) 0.7100(4) 0.1922(4) 0.0402(12) Uani 1 1 d . . .
C9 C 0.7632(5) 0.6916(5) 0.1047(4) 0.0422(13) Uani 1 1 d . . .
C10 C 1.2489(7) 0.2164(5) 0.4189(6) 0.0667(19) Uani 1 1 d . . .
H10A H 1.3056 0.2540 0.4190 0.080 Uiso 1 1 calc R . .
H10B H 1.2951 0.1498 0.3936 0.080 Uiso 1 1 calc R . .
H10C H 1.2007 0.1963 0.4868 0.080 Uiso 1 1 calc R . .
C11 C 0.9825(5) 0.6586(5) 0.3497(4) 0.0430(13) Uani 1 1 d . . .
C12 C 1.0294(6) 0.7191(5) 0.3624(5) 0.0501(15) Uani 1 1 d . . .
C13 C 1.0788(6) 0.7959(5) 0.3804(5) 0.0580(17) Uani 1 1 d . . .
C14 C 1.1409(7) 0.7639(7) 0.4549(6) 0.078(2) Uani 1 1 d . . .
H14 H 1.1554 0.6901 0.4925 0.093 Uiso 1 1 calc R . .
C15 C 1.1823(9) 0.8382(10) 0.4754(9) 0.106(3) Uani 1 1 d . . .
H15 H 1.2250 0.8140 0.5261 0.128 Uiso 1 1 calc R . .
C16 C 1.1618(11) 0.9460(13) 0.4231(12) 0.133(5) Uani 1 1 d . . .
H16 H 1.1876 0.9968 0.4388 0.159 Uiso 1 1 calc R . .
C17 C 1.1029(12) 0.9795(9) 0.3467(12) 0.140(5) Uani 1 1 d . . .
H17 H 1.0913 1.0534 0.3095 0.168 Uiso 1 1 calc R . .
C18 C 1.0584(9) 0.9062(7) 0.3216(8) 0.094(3) Uani 1 1 d . . .
H18 H 1.0182 0.9299 0.2695 0.112 Uiso 1 1 calc R . .
C19 C 0.8015(5) 0.5627(5) 0.4367(4) 0.0425(13) Uani 1 1 d . . .
C20 C 0.7146(6) 0.5559(5) 0.5070(5) 0.0503(15) Uani 1 1 d . . .
C21 C 0.6090(6) 0.5533(6) 0.5924(5) 0.0617(17) Uani 1 1 d . . .
C22 C 0.6243(9) 0.5090(8) 0.6882(6) 0.091(3) Uani 1 1 d . . .
H22 H 0.7042 0.4782 0.6985 0.109 Uiso 1 1 calc R . .
C23 C 0.5211(11) 0.5088(9) 0.7722(7) 0.110(3) Uani 1 1 d U . .
H23 H 0.5328 0.4775 0.8375 0.133 Uiso 1 1 calc R . .
C24 C 0.4086(10) 0.5529(9) 0.7577(9) 0.114(3) Uani 1 1 d U . .
H24 H 0.3405 0.5562 0.8134 0.137 Uiso 1 1 calc R . .
C25 C 0.3900(11) 0.5932(11) 0.6641(11) 0.147(5) Uani 1 1 d U . .
H25 H 0.3093 0.6194 0.6555 0.176 Uiso 1 1 calc R . .
C26 C 0.4905(9) 0.5963(11) 0.5789(9) 0.141(5) Uani 1 1 d . . .
H26 H 0.4770 0.6271 0.5142 0.169 Uiso 1 1 calc R . .
C27 C 0.6654(9) 1.0358(6) 0.3600(7) 0.092(3) Uani 1 1 d . . .
H27A H 0.7513 1.0206 0.3589 0.110 Uiso 1 1 calc R . .
H27B H 0.6159 1.0338 0.4283 0.110 Uiso 1 1 calc R . .
H27C H 0.6384 1.1087 0.3181 0.110 Uiso 1 1 calc R . .
C28 C 0.6506(7) 0.9481(5) 0.3204(5) 0.0642(19) Uani 1 1 d . . .
C29 C 0.7377(7) 0.8730(5) 0.2688(5) 0.0592(17) Uani 1 1 d . . .
H29 H 0.8223 0.8669 0.2527 0.071 Uiso 1 1 calc R . .
C30 C 0.6898(5) 0.8040(5) 0.2409(4) 0.0464(14) Uani 1 1 d . . .
C31 C 0.5642(6) 0.8278(5) 0.2724(4) 0.0535(16) Uani 1 1 d . . .
C32 C 0.4792(7) 0.7730(7) 0.2621(7) 0.077(2) Uani 1 1 d . . .
H32A H 0.4591 0.8062 0.1975 0.093 Uiso 1 1 calc R . .
H32B H 0.4042 0.7832 0.3151 0.093 Uiso 1 1 calc R . .
H32C H 0.5193 0.6942 0.2672 0.093 Uiso 1 1 calc R . .
C33 C 0.7501(8) 0.9448(6) -0.0065(6) 0.072(2) Uani 1 1 d . . .
H33A H 0.8288 0.9002 0.0082 0.087 Uiso 1 1 calc R . .
H33B H 0.6999 0.9819 0.0476 0.087 Uiso 1 1 calc R . .
H33C H 0.7634 0.9998 -0.0688 0.087 Uiso 1 1 calc R . .
C34 C 0.6849(6) 0.8706(5) -0.0166(4) 0.0503(15) Uani 1 1 d . . .
C35 C 0.6895(5) 0.7613(5) 0.0307(4) 0.0424(13) Uani 1 1 d . . .
C36 C 0.6199(5) 0.7184(5) -0.0046(4) 0.0522(15) Uani 1 1 d . . .
H36 H 0.6146 0.6448 0.0192 0.063 Uiso 1 1 calc R . .
C37 C 0.5615(6) 0.7941(6) -0.0762(5) 0.0572(16) Uani 1 1 d . . .
C38 C 0.4817(8) 0.7784(8) -0.1307(7) 0.087(2) Uani 1 1 d . . .
H38A H 0.5237 0.7833 -0.2010 0.105 Uiso 1 1 calc R . .
H38B H 0.4039 0.8359 -0.1245 0.105 Uiso 1 1 calc R . .
H38C H 0.4664 0.7060 -0.1013 0.105 Uiso 1 1 calc R . .
B1 B 0.9101(6) 0.5843(5) 0.3389(5) 0.0392(14) Uani 1 1 d . . .

loop_
_atom_site_aniso_label
_atom_site_aniso_U_11
_atom_site_aniso_U_22
_atom_site_aniso_U_33
_atom_site_aniso_U_23
_atom_site_aniso_U_13
_atom_site_aniso_U_12
Cl1 0.097(3) 0.146(4) 0.121(4) -0.068(3) 0.015(3) -0.075(3)
C39 0.134(11) 0.176(12) 0.141(12) -0.018(9) -0.009(8) -0.083(9)
Cl2 0.191(7) 0.138(5) 0.137(5) -0.052(4) 0.007(5) -0.093(5)
Cl1B 0.134(6) 0.133(6) 0.198(8) -0.048(5) -0.034(5) -0.033(5)
C39B 0.050(7) 0.107(9) 0.099(9) -0.028(7) -0.024(6) -0.026(6)
Cl2B 0.201(8) 0.139(6) 0.173(7) -0.076(5) 0.027(6) -0.097(6)
S1 0.0475(8) 0.0444(8) 0.0374(8) -0.0178(6) -0.0079(6) -0.0049(6)
S2 0.0636(10) 0.0555(10) 0.0571(10) -0.0155(8) -0.0255(8) 0.0034(8)
S3 0.0652(11) 0.0647(11) 0.0709(12) -0.0405(9) -0.0161(9) 0.0127(9)
N1 0.039(2) 0.033(2) 0.039(2) -0.0111(19) -0.006(2) -0.007(2)
C1 0.047(3) 0.040(3) 0.045(3) -0.013(3) -0.012(3) -0.009(3)
C2 0.052(3) 0.038(3) 0.051(3) -0.008(3) -0.011(3) -0.008(3)
C3 0.054(4) 0.035(3) 0.051(3) -0.014(3) -0.003(3) -0.004(3)
C4 0.064(4) 0.041(3) 0.038(3) -0.017(3) -0.006(3) -0.010(3)
C5 0.037(3) 0.038(3) 0.035(3) -0.014(2) 0.001(2) -0.011(2)
C6 0.043(3) 0.038(3) 0.033(3) -0.014(2) -0.006(2) -0.006(2)
C7 0.043(3) 0.038(3) 0.039(3) -0.014(2) -0.006(2) -0.012(2)
C8 0.039(3) 0.037(3) 0.042(3) -0.016(2) -0.009(2) -0.002(2)
C9 0.043(3) 0.042(3) 0.042(3) -0.013(2) -0.009(3) -0.010(3)
C10 0.070(4) 0.049(4) 0.074(5) -0.019(3) -0.030(4) 0.008(3)
C11 0.044(3) 0.038(3) 0.043(3) -0.015(2) -0.008(3) -0.006(3)
C12 0.050(3) 0.048(3) 0.056(4) -0.021(3) -0.007(3) -0.015(3)
C13 0.049(4) 0.055(4) 0.076(4) -0.031(3) -0.001(3) -0.020(3)
C14 0.070(5) 0.085(5) 0.096(6) -0.033(5) -0.024(4) -0.027(4)
C15 0.102(7) 0.127(9) 0.135(9) -0.067(7) -0.021(6) -0.059(7)
C16 0.108(8) 0.150(12) 0.198(14) -0.106(11) -0.016(9) -0.064(8)
C17 0.129(9) 0.069(6) 0.224(15) -0.053(8) 0.005(10) -0.058(7)
C18 0.104(7) 0.065(5) 0.124(7) -0.024(5) -0.025(6) -0.037(5)
C19 0.044(3) 0.042(3) 0.042(3) -0.017(3) -0.008(3) -0.008(3)
C20 0.047(3) 0.050(4) 0.049(4) -0.017(3) -0.003(3) -0.011(3)
C21 0.057(4) 0.062(4) 0.059(4) -0.020(3) 0.010(3) -0.025(3)
C22 0.090(6) 0.131(8) 0.062(5) -0.027(5) 0.008(4) -0.062(6)
C23 0.121(7) 0.131(7) 0.078(5) -0.022(5) 0.003(5) -0.060(6)
C24 0.088(6) 0.111(6) 0.105(6) -0.028(5) 0.025(5) -0.024(5)
C25 0.079(6) 0.159(8) 0.152(8) -0.016(7) -0.002(6) -0.014(6)
C26 0.057(6) 0.191(12) 0.108(8) 0.002(8) 0.011(5) -0.018(7)
C27 0.132(8) 0.062(5) 0.097(6) -0.039(4) -0.058(6) 0.002(5)
C28 0.080(5) 0.047(4) 0.068(4) -0.029(3) -0.036(4) 0.010(3)
C29 0.064(4) 0.051(4) 0.066(4) -0.024(3) -0.031(3) 0.002(3)
C30 0.050(3) 0.040(3) 0.044(3) -0.014(3) -0.019(3) 0.005(3)
C31 0.055(4) 0.051(4) 0.045(3) -0.020(3) -0.010(3) 0.001(3)
C32 0.058(4) 0.082(5) 0.097(6) -0.043(5) -0.006(4) -0.016(4)
C33 0.086(5) 0.055(4) 0.081(5) -0.008(4) -0.030(4) -0.022(4)
C34 0.053(4) 0.048(3) 0.048(3) -0.017(3) -0.014(3) -0.005(3)
C35 0.037(3) 0.049(3) 0.038(3) -0.016(3) -0.006(2) -0.006(3)
C36 0.048(3) 0.060(4) 0.049(3) -0.019(3) -0.007(3) -0.015(3)
C37 0.046(3) 0.072(4) 0.049(4) -0.019(3) -0.013(3) -0.006(3)
C38 0.092(6) 0.101(6) 0.089(6) -0.026(5) -0.050(5) -0.021(5)
B1 0.040(3) 0.034(3) 0.040(3) -0.017(3) -0.007(3) -0.002(3)

loop_
_atom_type_symbol
_atom_type_description
_atom_type_scat_dispersion_real
_atom_type_scat_dispersion_imag
_atom_type_scat_source
H H 0.0000 0.0000 'International Tables Vol C Tables 4.2.6.8 and 6.1.1.4'
N N 0.0061 0.0033 'International Tables Vol C Tables 4.2.6.8 and 6.1.1.4'
B B 0.0013 0.0007 'International Tables Vol C Tables 4.2.6.8 and 6.1.1.4'
S S 0.1246 0.1234 'International Tables Vol C Tables 4.2.6.8 and 6.1.1.4'
Cl Cl 0.1484 0.1585 'International Tables Vol C Tables 4.2.6.8 and 6.1.1.4'
C C 0.0033 0.0016 'International Tables Vol C Tables 4.2.6.8 and 6.1.1.4'

loop_
_geom_angle_atom_site_label_1
_geom_angle_atom_site_label_2
_geom_angle_atom_site_label_3
_geom_angle
Cl1 C39 Cl2 103.8(7)
Cl1 C39 H39A 111.0
Cl2 C39 H39A 111.0
Cl1 C39 H39B 111.0
Cl2 C39 H39B 111.0
H39A C39 H39B 109.0
Cl1B C39B Cl2B 112.1(8)
Cl1B C39B H39C 109.2
Cl2B C39B H39C 109.2
Cl1B C39B H39D 109.2
Cl2B C39B H39D 109.2
H39C C39B H39D 107.9
C6 S1 C9 91.0(2)
C34 S2 C37 93.1(3)
C28 S3 C31 93.0(3)
C1 N1 C5 121.3(4)
C1 N1 B1 126.7(4)
C5 N1 B1 112.0(4)
N1 C1 C2 122.0(5)
N1 C1 H1 119.0
C2 C1 H1 119.0
C1 C2 C3 116.5(5)
C1 C2 C10 119.7(5)
C3 C2 C10 123.8(5)
C4 C3 C2 122.1(5)
C4 C3 H3 118.9
C2 C3 H3 118.9
C3 C4 C5 119.5(5)
C3 C4 H4 120.3
C5 C4 H4 120.3
N1 C5 C4 118.7(5)
N1 C5 C6 108.4(4)
C4 C5 C6 132.9(5)
C7 C6 C5 113.6(5)
C7 C6 S1 112.8(4)
C5 C6 S1 133.5(4)
C6 C7 C8 112.4(5)
C6 C7 B1 109.1(5)
C8 C7 B1 138.2(4)
C9 C8 C7 111.9(4)
C9 C8 C30 126.2(5)
C7 C8 C30 121.7(5)
C8 C9 C35 131.4(5)
C8 C9 S1 111.9(4)
C35 C9 S1 116.7(4)
C2 C10 H10A 109.5
C2 C10 H10B 109.5
H10A C10 H10B 109.5
C2 C10 H10C 109.5
H10A C10 H10C 109.5
H10B C10 H10C 109.5
C12 C11 B1 175.0(6)
C11 C12 C13 176.7(6)
C14 C13 C18 120.1(7)
C14 C13 C12 121.4(6)
C18 C13 C12 118.5(7)
C15 C14 C13 121.4(9)
C15 C14 H14 119.3
C13 C14 H14 119.3
C16 C15 C14 120.7(11)
C16 C15 H15 119.6
C14 C15 H15 119.6
C15 C16 C17 119.1(10)
C15 C16 H16 120.4
C17 C16 H16 120.4
C16 C17 C18 122.7(11)
C16 C17 H17 118.7
C18 C17 H17 118.7
C13 C18 C17 115.9(10)
C13 C18 H18 122.0
C17 C18 H18 122.0
C20 C19 B1 174.4(6)
C19 C20 C21 177.0(6)
C22 C21 C26 118.5(8)
C22 C21 C20 120.9(7)
C26 C21 C20 120.6(8)
C21 C22 C23 121.1(9)
C21 C22 H22 119.5
C23 C22 H22 119.5
C24 C23 C22 119.5(10)
C24 C23 H23 120.3
C22 C23 H23 120.3
C23 C24 C25 121.1(10)
C23 C24 H24 119.5
C25 C24 H24 119.5
C24 C25 C26 120.9(12)
C24 C25 H25 119.6
C26 C25 H25 119.6
C21 C26 C25 118.9(11)
C21 C26 H26 120.5
C25 C26 H26 120.5
C28 C27 H27A 109.5
C28 C27 H27B 109.5
H27A C27 H27B 109.5
C28 C27 H27C 109.5
H27A C27 H27C 109.5
H27B C27 H27C 109.5
C29 C28 C27 129.7(7)
C29 C28 S3 109.6(5)
C27 C28 S3 120.7(6)
C28 C29 C30 114.6(6)
C28 C29 H29 122.7
C30 C29 H29 122.7
C31 C30 C29 112.4(5)
C31 C30 C8 124.5(5)
C29 C30 C8 122.8(5)
C30 C31 C32 129.3(6)
C30 C31 S3 110.4(5)
C32 C31 S3 120.2(5)
C31 C32 H32A 109.5
C31 C32 H32B 109.5
H32A C32 H32B 109.5
C31 C32 H32C 109.5
H32A C32 H32C 109.5
H32B C32 H32C 109.5
C34 C33 H33A 109.5
C34 C33 H33B 109.5
H33A C33 H33B 109.5
C34 C33 H33C 109.5
H33A C33 H33C 109.5
H33B C33 H33C 109.5
C35 C34 C33 129.4(6)
C35 C34 S2 110.9(5)
C33 C34 S2 119.7(5)
C34 C35 C36 112.1(5)
C34 C35 C9 125.1(5)
C36 C35 C9 122.7(5)
C37 C36 C35 114.4(6)
C37 C36 H36 122.8
C35 C36 H36 122.8
C36 C37 C38 129.0(7)
C36 C37 S2 109.6(5)
C38 C37 S2 121.4(5)
C37 C38 H38A 109.5
C37 C38 H38B 109.5
H38A C38 H38B 109.5
C37 C38 H38C 109.5
H38A C38 H38C 109.5
H38B C38 H38C 109.5
C11 B1 C19 112.1(4)
C11 B1 C7 117.2(5)
C19 B1 C7 110.7(5)
C11 B1 N1 109.2(4)
C19 B1 N1 109.4(4)
C7 B1 N1 96.9(4)

loop_
_geom_bond_atom_site_label_1
_geom_bond_atom_site_label_2
_geom_bond_distance
Cl1 C39 1.699(10)
C39 Cl2 1.731(10)
C39 H39A 0.9700
C39 H39B 0.9700
Cl1B C39B 1.650(9)
C39B Cl2B 1.681(9)
C39B H39C 0.9700
C39B H39D 0.9700
S1 C6 1.714(5)
S1 C9 1.744(5)
S2 C34 1.718(6)
S2 C37 1.721(7)
S3 C28 1.719(8)
S3 C31 1.726(6)
N1 C1 1.337(7)
N1 C5 1.367(6)
N1 B1 1.628(7)
C1 C2 1.385(8)
C1 H1 0.9300
C2 C3 1.386(8)
C2 C10 1.500(9)
C3 C4 1.361(8)
C3 H3 0.9300
C4 C5 1.387(7)
C4 H4 0.9300
C5 C6 1.439(8)
C6 C7 1.376(7)
C7 C8 1.425(8)
C7 B1 1.609(8)
C8 C9 1.382(7)
C8 C30 1.479(7)
C9 C35 1.468(8)
C10 H10A 0.9600
C10 H10B 0.9600
C10 H10C 0.9600
C11 C12 1.194(8)
C11 B1 1.570(8)
C12 C13 1.444(8)
C13 C14 1.369(10)
C13 C18 1.403(11)
C14 C15 1.368(11)
C14 H14 0.9300
C15 C16 1.348(17)
C15 H15 0.9300
C16 C17 1.364(18)
C16 H16 0.9300
C17 C18 1.419(14)
C17 H17 0.9300
C18 H18 0.9300
C19 C20 1.188(8)
C19 B1 1.587(8)
C20 C21 1.437(8)
C21 C22 1.356(11)
C21 C26 1.370(12)
C22 C23 1.406(12)
C22 H22 0.9300
C23 C24 1.310(14)
C23 H23 0.9300
C24 C25 1.339(16)
C24 H24 0.9300
C25 C26 1.399(15)
C25 H25 0.9300
C26 H26 0.9300
C27 C28 1.509(9)
C27 H27A 0.9600
C27 H27B 0.9600
C27 H27C 0.9600
C28 C29 1.348(9)
C29 C30 1.424(8)
C29 H29 0.9300
C30 C31 1.354(9)
C31 C32 1.488(10)
C32 H32A 0.9600
C32 H32B 0.9600
C32 H32C 0.9600
C33 C34 1.496(9)
C33 H33A 0.9600
C33 H33B 0.9600
C33 H33C 0.9600
C34 C35 1.363(8)
C35 C36 1.422(8)
C36 C37 1.360(9)
C36 H36 0.9300
C37 C38 1.505(9)
C38 H38A 0.9600
C38 H38B 0.9600
C38 H38C 0.9600
